data_4103220
loop_
_publ_author_name
'\<Zeljko Skoko'
'Sharona Zamir'
'Pan\<ce Naumov'
'Joel Bernstein'

_publ_section_title
;
 The Thermosalient Phenomenon. "Jumping Crystals" and Crystal Chemistry of
 the Anticholinergic Agent Oxitropium Bromide
;
_journal_name_full 'Journal of the American Chemical Society'
_journal_page_first 14191
_journal_page_last 14202
_journal_paper_doi 10.1021/ja105508b
_journal_volume 132
_journal_year 2010
_chemical_absolute_configuration unk
_chemical_formula_sum 'C19 H26 Br N O4'
_chemical_formula_weight 412.32
_chemical_name_systematic
;
 ?
;
_space_group_IT_number 19
_symmetry_cell_setting orthorhombic
_symmetry_space_group_name_Hall 'P 2ac 2ab'
_symmetry_space_group_name_H-M 'P 21 21 21'
_atom_sites_solution_hydrogens geom
_atom_sites_solution_primary direct
_atom_sites_solution_secondary difmap
_audit_conform_dict_location ftp://ftp.iucr.org/pub/cif_core.dic
_audit_conform_dict_name cif_core.dic
_audit_conform_dict_version 2.3
_audit_creation_date 2010-03-21T23:13:47-00:00
_audit_creation_method 'WinGX routine CIF_UPDATE'
_cell_angle_alpha 90
_cell_angle_beta 90
_cell_angle_gamma 90
_cell_formula_units_Z 4
_cell_length_a 7.3927(2)
_cell_length_b 10.1512(4)
_cell_length_c 24.6291(9)
_cell_measurement_temperature 293(2)
_cell_volume 1848.29(11)
_computing_cell_refinement 'APEX2 software (Bruker, 2007)'
_computing_data_collection 'APEX2 software (Bruker, 2007)'
_computing_data_reduction 'SAINT (Bruker, 2007)'
_computing_molecular_graphics 'DIAMOND (Brandenburg, 2005)'
_computing_publication_material 'WinGX (Farrugia, 1999)'
_computing_structure_refinement 'SHELXL-97 (Sheldrick, 2008)'
_computing_structure_solution 'SHELXS-97 (Sheldrick, 2008)'
_diffrn_ambient_temperature 293(2)
_diffrn_measured_fraction_theta_full 0.996
_diffrn_measured_fraction_theta_max 0.996
_diffrn_measurement_device_type 'Bruker SMART APEX2 diffractometer'
_diffrn_measurement_method '\w scans'
_diffrn_radiation_monochromator 'multilayer confocal TXS mirror'
_diffrn_radiation_type MoK\a
_diffrn_radiation_wavelength 0.71073
_diffrn_reflns_av_R_equivalents 0.0334
_diffrn_reflns_av_unetI/netI 0.0511
_diffrn_reflns_limit_h_max 9
_diffrn_reflns_limit_h_min -9
_diffrn_reflns_limit_k_max 12
_diffrn_reflns_limit_k_min -13
_diffrn_reflns_limit_l_max 28
_diffrn_reflns_limit_l_min -32
_diffrn_reflns_number 17601
_diffrn_reflns_theta_full 27.53
_diffrn_reflns_theta_max 27.53
_diffrn_reflns_theta_min 2.17
_exptl_absorpt_coefficient_mu 2.247
_exptl_absorpt_correction_type sphere
_exptl_crystal_colour colorless
_exptl_crystal_density_diffrn 1.482
_exptl_crystal_density_method 'not measured'
_exptl_crystal_description prism
_exptl_crystal_F_000 856
_exptl_crystal_size_max 0.06
_exptl_crystal_size_mid 0.04
_exptl_crystal_size_min 0.02
_refine_diff_density_max 0.458
_refine_diff_density_min -0.302
_refine_diff_density_rms 0.049
_refine_ls_abs_structure_details 'Flack H D (1983), Acta Cryst. A39, 876-881'
_refine_ls_abs_structure_Flack 0.008(8)
_refine_ls_extinction_method none
_refine_ls_goodness_of_fit_ref 1.019
_refine_ls_hydrogen_treatment constr
_refine_ls_matrix_type full
_refine_ls_number_parameters 227
_refine_ls_number_reflns 4223
_refine_ls_number_restraints 0
_refine_ls_restrained_S_all 1.019
_refine_ls_R_factor_all 0.0517
_refine_ls_R_factor_gt 0.0321
_refine_ls_shift/su_max 0.001
_refine_ls_shift/su_mean 0
_refine_ls_structure_factor_coef Fsqd
_refine_ls_weighting_details 'calc w=1/[\s^2^(Fo^2^)+(0.0280P)^2^+0.2715P] where P=(Fo^2^+2Fc^2^)/3'
_refine_ls_weighting_scheme calc
_refine_ls_wR_factor_gt 0.0695
_refine_ls_wR_factor_ref 0.0764
_reflns_number_gt 3337
_reflns_number_total 4223
_reflns_threshold_expression >2sigma(I)
_cod_data_source_file ja105508b_si_006.cif
_cod_data_source_block oxtb4_0m
_cod_database_code 4103220

loop_
_symmetry_equiv_pos_as_xyz
'x, y, z'
'-x+1/2, -y, z+1/2'
'-x, y+1/2, -z+1/2'
'x+1/2, -y+1/2, -z'

loop_
_atom_site_label
_atom_site_type_symbol
_atom_site_fract_x
_atom_site_fract_y
_atom_site_fract_z
_atom_site_U_iso_or_equiv
_atom_site_adp_type
_atom_site_occupancy
_atom_site_symmetry_multiplicity
_atom_site_calc_flag
_atom_site_refinement_flags
Br1 Br 0.84574(4) 0.45874(3) 0.935433(12) 0.05351(11) Uani 1 1 d .
N1 N 1.3584(3) 0.49135(19) 1.05979(7) 0.0322(4) Uani 1 1 d .
C6 C 1.0293(3) 0.4535(3) 1.07452(9) 0.0311(5) Uani 1 1 d .
H2A H 1.0105 0.4234 1.0376 0.037 Uiso 1 1 calc R
H2B H 0.9412 0.4094 1.0974 0.037 Uiso 1 1 calc R
O2 O 0.9154(2) 0.62735(18) 1.13021(7) 0.0352(4) Uani 1 1 d .
C2 C 1.2431(4) 0.4646(3) 1.14947(10) 0.0398(6) Uani 1 1 d .
H5 H 1.1501 0.4461 1.1767 0.048 Uiso 1 1 calc R
C5 C 1.1618(4) 0.6904(2) 1.06785(11) 0.0399(5) Uani 1 1 d .
H6A H 1.1712 0.7116 1.0296 0.048 Uiso 1 1 calc R
H6B H 1.1445 0.7722 1.0875 0.048 Uiso 1 1 calc R
C8 C 0.8153(3) 0.7373(3) 1.13547(10) 0.0360(6) Uani 1 1 d .
O1 O 1.4251(3) 0.4898(2) 1.16687(8) 0.0524(6) Uani 1 1 d .
C18 C 1.3392(5) 0.3625(3) 0.97174(11) 0.0526(7) Uani 1 1 d .
H10A H 1.3127 0.3715 0.9338 0.079 Uiso 1 1 calc R
H10B H 1.2564 0.301 0.9878 0.079 Uiso 1 1 calc R
H10C H 1.4608 0.331 0.9762 0.079 Uiso 1 1 calc R
C1 C 1.3168(4) 0.5958(3) 1.14564(10) 0.0421(7) Uani 1 1 d .
H11 H 1.2728 0.6643 1.1704 0.05 Uiso 1 1 calc R
C3 C 1.3378(4) 0.6268(2) 1.08644(10) 0.0379(6) Uani 1 1 d .
H12 H 1.4426 0.6835 1.0795 0.045 Uiso 1 1 calc R
O4 O 0.4658(3) 0.8741(2) 1.17171(9) 0.0527(5) Uani 1 1 d .
H4 H 0.4692 0.9191 1.1441 0.079 Uiso 1 1 calc R
C9 C 0.7418(4) 0.7518(3) 1.19265(10) 0.0375(6) Uani 1 1 d .
H9 H 0.6576 0.6787 1.1989 0.045 Uiso 1 1 calc R
C7 C 0.9948(3) 0.6011(3) 1.07680(9) 0.0327(6) Uani 1 1 d .
H16 H 0.9045 0.623 1.0491 0.039 Uiso 1 1 calc R
O3 O 0.7879(3) 0.8117(2) 1.09900(9) 0.0676(7) Uani 1 1 d .
C17 C 1.3199(4) 0.4952(3) 0.99933(9) 0.0408(6) Uani 1 1 d .
H18A H 1.1977 0.5274 0.9937 0.049 Uiso 1 1 calc R
H18B H 1.4022 0.5571 0.9823 0.049 Uiso 1 1 calc R
C14 C 1.1507(5) 0.7298(3) 1.31631(11) 0.0527(7) Uani 1 1 d .
H14 H 1.2395 0.7238 1.3429 0.063 Uiso 1 1 calc R
C19 C 1.5486(3) 0.4376(3) 1.06569(12) 0.0488(7) Uani 1 1 d .
H20A H 1.5799 0.4331 1.1035 0.073 Uiso 1 1 calc R
H20B H 1.632 0.4946 1.0472 0.073 Uiso 1 1 calc R
H20C H 1.5545 0.351 1.0501 0.073 Uiso 1 1 calc R
C12 C 0.8622(4) 0.6653(3) 1.28140(11) 0.0444(6) Uani 1 1 d .
H12A H 0.756 0.6171 1.2853 0.053 Uiso 1 1 calc R
C11 C 0.8884(3) 0.7427(3) 1.23535(11) 0.0365(6) Uani 1 1 d .
C15 C 1.1766(4) 0.8091(3) 1.27143(12) 0.0501(7) Uani 1 1 d .
H15 H 1.2818 0.8588 1.2682 0.06 Uiso 1 1 calc R
C16 C 1.0465(4) 0.8146(3) 1.23137(11) 0.0432(7) Uani 1 1 d .
H16A H 1.0656 0.8677 1.2011 0.052 Uiso 1 1 calc R
C13 C 0.9926(5) 0.6597(3) 1.32126(12) 0.0512(8) Uani 1 1 d .
H13 H 0.9735 0.6079 1.3519 0.061 Uiso 1 1 calc R
C10 C 0.6346(4) 0.8796(3) 1.19807(12) 0.0477(7) Uani 1 1 d .
H26A H 0.6155 0.8983 1.2363 0.057 Uiso 1 1 calc R
H26B H 0.7049 0.9513 1.1829 0.057 Uiso 1 1 calc R
C4 C 1.2194(3) 0.4127(3) 1.09276(10) 0.0322(6) Uani 1 1 d .
H27 H 1.2389 0.3174 1.0904 0.039 Uiso 1 1 calc R

loop_
_atom_site_aniso_label
_atom_site_aniso_U_11
_atom_site_aniso_U_22
_atom_site_aniso_U_33
_atom_site_aniso_U_23
_atom_site_aniso_U_13
_atom_site_aniso_U_12
Br1 0.05201(16) 0.0647(2) 0.04377(14) 0.01098(15) -0.00313(15) -0.00787(16)
N1 0.0266(9) 0.0399(11) 0.0300(9) 0.0006(8) 0.0017(10) -0.0032(8)
C6 0.0273(10) 0.0342(13) 0.0317(12) -0.0038(12) 0.0010(9) -0.0062(11)
O2 0.0387(9) 0.0378(10) 0.0293(8) -0.0004(8) 0.0019(7) 0.0057(8)
C2 0.0341(13) 0.0552(17) 0.0301(12) 0.0029(14) -0.0003(10) 0.0024(14)
C5 0.0426(13) 0.0335(13) 0.0437(13) 0.0020(12) 0.0073(16) 0.0004(12)
C8 0.0335(14) 0.0386(15) 0.0359(13) 0.0015(12) 0.0025(10) 0.0033(12)
O1 0.0417(10) 0.0785(17) 0.0370(10) 0.0004(10) -0.0110(8) 0.0011(10)
C18 0.0493(16) 0.068(2) 0.0400(14) -0.0123(14) 0.0046(14) -0.0004(18)
C1 0.0352(14) 0.0555(17) 0.0354(13) -0.0104(12) -0.0008(11) -0.0038(13)
C3 0.0356(13) 0.0341(14) 0.0440(13) -0.0040(11) 0.0029(13) -0.0107(13)
O4 0.0367(10) 0.0635(15) 0.0578(13) 0.0160(11) 0.0007(9) 0.0024(10)
C9 0.0341(13) 0.0392(16) 0.0391(14) -0.0013(12) 0.0043(11) -0.0028(12)
C7 0.0319(13) 0.0412(15) 0.0250(12) -0.0008(11) -0.0005(9) 0.0020(11)
O3 0.0858(17) 0.0686(16) 0.0483(12) 0.0225(11) 0.0182(11) 0.0395(13)
C17 0.0418(15) 0.0515(17) 0.0291(12) 0.0041(11) 0.0046(11) -0.0037(12)
C14 0.0544(17) 0.0631(19) 0.0405(14) -0.0105(14) -0.0067(15) 0.0145(19)
C19 0.0290(12) 0.069(2) 0.0482(14) -0.0061(17) 0.0033(12) 0.0085(13)
C12 0.0501(16) 0.0403(15) 0.0428(14) -0.0002(12) 0.0059(14) 0.0026(14)
C11 0.0379(14) 0.0350(14) 0.0367(13) -0.0058(11) 0.0060(10) 0.0038(11)
C15 0.0387(15) 0.065(2) 0.0466(16) -0.0124(14) 0.0029(13) -0.0046(15)
C16 0.0426(15) 0.0531(18) 0.0339(14) -0.0015(13) 0.0044(12) -0.0058(13)
C13 0.067(2) 0.0477(18) 0.0388(15) 0.0039(13) 0.0014(15) 0.0091(16)
C10 0.0377(15) 0.0538(18) 0.0515(16) -0.0101(14) 0.0030(13) 0.0078(15)
C4 0.0322(13) 0.0311(14) 0.0332(13) 0.0029(11) 0.0025(10) -0.0014(10)

loop_
_atom_type_symbol
_atom_type_description
_atom_type_scat_dispersion_real
_atom_type_scat_dispersion_imag
_atom_type_scat_source
C C 0.0033 0.0016 'International Tables Vol C Tables 4.2.6.8 and 6.1.1.4'
H H 0 0 'International Tables Vol C Tables 4.2.6.8 and 6.1.1.4'
Br Br -0.2901 2.4595 'International Tables Vol C Tables 4.2.6.8 and 6.1.1.4'
N N 0.0061 0.0033 'International Tables Vol C Tables 4.2.6.8 and 6.1.1.4'
O O 0.0106 0.006 'International Tables Vol C Tables 4.2.6.8 and 6.1.1.4'

loop_
_geom_angle_atom_site_label_1
_geom_angle_atom_site_label_2
_geom_angle_atom_site_label_3
_geom_angle
C19 N1 C17 106.1(2)
C19 N1 C3 112.0(2)
C17 N1 C3 112.28(19)
C19 N1 C4 112.5(2)
C17 N1 C4 114.05(18)
C3 N1 C4 100.03(17)
C7 C6 C4 114.2(2)
C7 C6 H2A 108.7
C4 C6 H2A 108.7
C7 C6 H2B 108.7
C4 C6 H2B 108.7
H2A C6 H2B 107.6
C8 O2 C7 117.24(19)
O1 C2 C1 60.04(19)
O1 C2 C4 116.7(2)
C1 C2 C4 107.9(2)
O1 C2 H5 119.2
C1 C2 H5 119.2
C4 C2 H5 119.2
C3 C5 C7 113.00(19)
C3 C5 H6A 109
C7 C5 H6A 109
C3 C5 H6B 109
C7 C5 H6B 109
H6A C5 H6B 107.8
O3 C8 O2 123.2(2)
O3 C8 C9 125.3(2)
O2 C8 C9 111.5(2)
C2 O1 C1 60.21(18)
C17 C18 H10A 109.5
C17 C18 H10B 109.5
H10A C18 H10B 109.5
C17 C18 H10C 109.5
H10A C18 H10C 109.5
H10B C18 H10C 109.5
O1 C1 C2 59.75(18)
O1 C1 C3 116.9(2)
C2 C1 C3 107.3(2)
O1 C1 H11 119.3
C2 C1 H11 119.3
C3 C1 H11 119.3
C1 C3 C5 107.0(2)
C1 C3 N1 103.8(2)
C5 C3 N1 109.7(2)
C1 C3 H12 112
C5 C3 H12 112
N1 C3 H12 112
C10 O4 H4 109.5
C11 C9 C8 112.5(2)
C11 C9 C10 111.3(2)
C8 C9 C10 110.5(2)
C11 C9 H9 107.4
C8 C9 H9 107.4
C10 C9 H9 107.4
O2 C7 C6 106.22(19)
O2 C7 C5 109.9(2)
C6 C7 C5 116.0(2)
O2 C7 H16 108.2
C6 C7 H16 108.2
C5 C7 H16 108.2
C18 C17 N1 113.6(2)
C18 C17 H18A 108.9
N1 C17 H18A 108.9
C18 C17 H18B 108.9
N1 C17 H18B 108.9
H18A C17 H18B 107.7
C13 C14 C15 119.4(3)
C13 C14 H14 120.3
C15 C14 H14 120.3
N1 C19 H20A 109.5
N1 C19 H20B 109.5
H20A C19 H20B 109.5
N1 C19 H20C 109.5
H20A C19 H20C 109.5
H20B C19 H20C 109.5
C13 C12 C11 120.4(3)
C13 C12 H12A 119.8
C11 C12 H12A 119.8
C16 C11 C12 118.2(3)
C16 C11 C9 121.6(2)
C12 C11 C9 120.1(2)
C16 C15 C14 120.0(3)
C16 C15 H15 120
C14 C15 H15 120
C15 C16 C11 121.2(3)
C15 C16 H16A 119.4
C11 C16 H16A 119.4
C14 C13 C12 120.7(3)
C14 C13 H13 119.6
C12 C13 H13 119.6
O4 C10 C9 112.7(2)
O4 C10 H26A 109
C9 C10 H26A 109
O4 C10 H26B 109
C9 C10 H26B 109
H26A C10 H26B 107.8
C2 C4 C6 106.5(2)
C2 C4 N1 103.4(2)
C6 C4 N1 108.56(19)
C2 C4 H27 112.6
C6 C4 H27 112.6
N1 C4 H27 112.6

loop_
_geom_bond_atom_site_label_1
_geom_bond_atom_site_label_2
_geom_bond_distance
N1 C19 1.516(3)
N1 C17 1.516(3)
N1 C3 1.532(3)
N1 C4 1.534(3)
C6 C7 1.521(4)
C6 C4 1.533(3)
C6 H2A 0.97
C6 H2B 0.97
O2 C8 1.346(3)
O2 C7 1.465(3)
C2 O1 1.435(3)
C2 C1 1.441(4)
C2 C4 1.503(4)
C2 H5 0.98
C5 C3 1.523(4)
C5 C7 1.548(4)
C5 H6A 0.97
C5 H6B 0.97
C8 O3 1.191(3)
C8 C9 1.517(3)
O1 C1 1.439(4)
C18 C17 1.515(4)
C18 H10A 0.96
C18 H10B 0.96
C18 H10C 0.96
C1 C3 1.500(4)
C1 H11 0.98
C3 H12 0.98
O4 C10 1.408(3)
O4 H4 0.82
C9 C11 1.513(4)
C9 C10 1.526(4)
C9 H9 0.98
C7 H16 0.98
C17 H18A 0.97
C17 H18B 0.97
C14 C13 1.373(5)
C14 C15 1.381(4)
C14 H14 0.93
C19 H20A 0.96
C19 H20B 0.96
C19 H20C 0.96
C12 C13 1.377(4)
C12 C11 1.393(4)
C12 H12A 0.93
C11 C16 1.382(4)
C15 C16 1.379(4)
C15 H15 0.93
C16 H16A 0.93
C13 H13 0.93
C10 H26A 0.97
C10 H26B 0.97
C4 H27 0.98

loop_
_geom_torsion_atom_site_label_1
_geom_torsion_atom_site_label_2
_geom_torsion_atom_site_label_3
_geom_torsion_atom_site_label_4
_geom_torsion
C7 O2 C8 O3 0.8(4)
C7 O2 C8 C9 179.9(2)
C4 C2 O1 C1 96.1(3)
C2 O1 C1 C3 -95.1(3)
C4 C2 C1 O1 -111.0(2)
O1 C2 C1 C3 111.6(2)
C4 C2 C1 C3 0.5(3)
O1 C1 C3 C5 154.4(2)
C2 C1 C3 C5 90.1(2)
O1 C1 C3 N1 38.4(3)
C2 C1 C3 N1 -25.9(3)
C7 C5 C3 C1 -58.6(3)
C7 C5 C3 N1 53.4(3)
C19 N1 C3 C1 -79.6(3)
C17 N1 C3 C1 161.1(2)
C4 N1 C3 C1 39.8(2)
C19 N1 C3 C5 166.3(2)
C17 N1 C3 C5 47.0(3)
C4 N1 C3 C5 -74.3(2)
O3 C8 C9 C11 -127.9(3)
O2 C8 C9 C11 52.9(3)
O3 C8 C9 C10 -2.9(4)
O2 C8 C9 C10 177.9(2)
C8 O2 C7 C6 -156.9(2)
C8 O2 C7 C5 76.9(3)
C4 C6 C7 O2 -92.6(2)
C4 C6 C7 C5 29.9(3)
C3 C5 C7 O2 91.1(3)
C3 C5 C7 C6 -29.4(3)
C19 N1 C17 C18 57.3(3)
C3 N1 C17 C18 180.0(2)
C4 N1 C17 C18 -67.2(3)
C13 C12 C11 C16 -1.0(4)
C13 C12 C11 C9 -178.0(2)
C8 C9 C11 C16 48.7(3)
C10 C9 C11 C16 -75.8(3)
C8 C9 C11 C12 -134.4(3)
C10 C9 C11 C12 101.0(3)
C13 C14 C15 C16 -1.8(5)
C14 C15 C16 C11 0.6(5)
C12 C11 C16 C15 0.8(4)
C9 C11 C16 C15 177.7(3)
C15 C14 C13 C12 1.6(5)
C11 C12 C13 C14 -0.2(5)
C11 C9 C10 O4 -161.1(2)
C8 C9 C10 O4 73.2(3)
O1 C2 C4 C6 -154.2(3)
C1 C2 C4 C6 -89.4(2)
O1 C2 C4 N1 -39.9(3)
C1 C2 C4 N1 24.9(3)
C7 C6 C4 C2 57.0(3)
C7 C6 C4 N1 -53.7(3)
C19 N1 C4 C2 79.8(2)
C17 N1 C4 C2 -159.3(2)
C3 N1 C4 C2 -39.2(2)
C19 N1 C4 C6 -167.4(2)
C17 N1 C4 C6 -46.4(3)
C3 N1 C4 C6 73.6(2)
